data_4037328
loop_
_publ_author_name
'Saint-Louis, Carl Jacky'
'Magill, Lacey L.'
'Wilson, Julie A.'
'Schroeder, Andrew R.'
'Harrell, Sarah E.'
'Jackson, Nicolle S.'
'Trindell, Jamie A.'
'Kim, Saraphina'
'Fisch, Alexander R.'
'Munro, Lyndsay'
'Catalano, Vincent J.'
'Webster, Charles Edwin'
'Vaughan, Pamela P.'
'Molek, Karen S.'
'Schrock, Alan K.'
'Huggins, Michael T.'

_publ_section_title
;
 The Synthesis and Characterization of Highly Fluorescent Polycyclic
 Azaborine Chromophores.
;
_journal_issue 22
_journal_name_full 'The Journal of organic chemistry'
_journal_page_first 10955
_journal_page_last 10963
_journal_paper_doi 10.1021/acs.joc.6b01998
_journal_volume 81
_journal_year 2016
_chemical_formula_sum 'C14 H14 B N O2'
_chemical_formula_weight 239.07
_space_group_crystal_system triclinic
_space_group_IT_number 2
_space_group_name_Hall '-P 1'
_space_group_name_H-M_alt 'P -1'
_atom_sites_solution_hydrogens geom
_audit_creation_method SHELXL-2014/7
_cell_angle_alpha 73.1530(10)
_cell_angle_beta 83.8130(10)
_cell_angle_gamma 82.0180(10)
_cell_formula_units_Z 2
_cell_length_a 7.4434(5)
_cell_length_b 8.1430(5)
_cell_length_c 10.3466(6)
_cell_measurement_reflns_used 4260
_cell_measurement_temperature 100(2)
_cell_measurement_theta_max 32.12
_cell_measurement_theta_min 2.63
_cell_volume 592.88(6)
_computing_cell_refinement 'Bruker SAINT'
_computing_data_collection 'Bruker APEX2'
_computing_data_reduction 'Bruker SAINT'
_computing_molecular_graphics 'Bruker SHELXTL'
_computing_publication_material 'Bruker SHELXTL'
_computing_structure_refinement 'SHELXL-2014/7 (Sheldrick, 2014)'
_computing_structure_solution 'SHELXS-97 (Sheldrick 2008)'
_diffrn_ambient_temperature 100(2)
_diffrn_measured_fraction_theta_full 1.000
_diffrn_measured_fraction_theta_max 0.999
_diffrn_measurement_device_type 'Bruker APEX-II CCD'
_diffrn_measurement_method '\f and \w scans'
_diffrn_radiation_type MoK\a
_diffrn_radiation_wavelength 0.71073
_diffrn_reflns_av_R_equivalents 0.0298
_diffrn_reflns_av_unetI/netI 0.0276
_diffrn_reflns_Laue_measured_fraction_full 1.000
_diffrn_reflns_Laue_measured_fraction_max 0.999
_diffrn_reflns_limit_h_max 10
_diffrn_reflns_limit_h_min -10
_diffrn_reflns_limit_k_max 11
_diffrn_reflns_limit_k_min -11
_diffrn_reflns_limit_l_max 14
_diffrn_reflns_limit_l_min -14
_diffrn_reflns_number 14626
_diffrn_reflns_point_group_measured_fraction_full 1.000
_diffrn_reflns_point_group_measured_fraction_max 0.999
_diffrn_reflns_theta_full 25.242
_diffrn_reflns_theta_max 29.996
_diffrn_reflns_theta_min 2.062
_exptl_absorpt_coefficient_mu 0.088
_exptl_absorpt_correction_T_max 0.7464
_exptl_absorpt_correction_T_min 0.6687
_exptl_absorpt_correction_type multi-scan
_exptl_absorpt_process_details
;
Krause. L., Herbst-Irmer, R., Sheldrick, G. M., Stalke, D.
(2015). J. Appl. Cryst. 48, 3-10.
;
_exptl_crystal_colour colourless
_exptl_crystal_density_diffrn 1.339
_exptl_crystal_description rod
_exptl_crystal_F_000 252
_exptl_crystal_size_max 0.480
_exptl_crystal_size_mid 0.082
_exptl_crystal_size_min 0.044
_refine_diff_density_max 0.691
_refine_diff_density_min -0.755
_refine_diff_density_rms 0.074
_refine_ls_extinction_method none
_refine_ls_goodness_of_fit_ref 1.424
_refine_ls_hydrogen_treatment constr
_refine_ls_matrix_type full
_refine_ls_number_parameters 163
_refine_ls_number_reflns 3458
_refine_ls_number_restraints 0
_refine_ls_restrained_S_all 1.424
_refine_ls_R_factor_all 0.0736
_refine_ls_R_factor_gt 0.0579
_refine_ls_shift/su_max 0.000
_refine_ls_shift/su_mean 0.000
_refine_ls_structure_factor_coef Fsqd
_refine_ls_weighting_details 'w=1/[\s^2^(Fo^2^)+(0.1000P)^2^] where P=(Fo^2^+2Fc^2^)/3'
_refine_ls_weighting_scheme calc
_refine_ls_wR_factor_gt 0.1851
_refine_ls_wR_factor_ref 0.1953
_reflns_Friedel_coverage 0.000
_reflns_number_gt 2753
_reflns_number_total 3458
_reflns_threshold_expression 'I > 2\s(I)'
_cod_data_source_file jo6b01998_si_002.cif
_cod_data_source_block uwl010_0m
_cod_database_code 4037328
_shelx_shelxl_version_number 2014/7
_shelx_space_group_comment
; 
The symmetry employed for this shelxl refinement is uniquely defined 
by the following loop, which should always be used as a source of 
symmetry information in preference to the above space-group names. 
They are only intended as comments. 
;
_shelx_estimated_absorpt_t_min 0.959
_shelx_estimated_absorpt_t_max 0.996

loop_
_space_group_symop_operation_xyz
'x, y, z'
'-x, -y, -z'

loop_
_atom_site_label
_atom_site_type_symbol
_atom_site_fract_x
_atom_site_fract_y
_atom_site_fract_z
_atom_site_U_iso_or_equiv
_atom_site_adp_type
_atom_site_occupancy
_atom_site_site_symmetry_order
_atom_site_calc_flag
_atom_site_refinement_flags_posn
_atom_site_refinement_flags_adp
O1 O 0.80889(15) 0.69556(15) 1.11625(12) 0.0196(3) Uani 1 1 d . .
H1A H 0.8838 0.6542 1.0640 0.029 Uiso 1 1 calc R U
N1 N 0.60651(16) 0.69484(16) 0.94312(13) 0.0125(3) Uani 1 1 d . .
C1 C 0.7283(2) 0.62809(18) 0.85303(16) 0.0138(3) Uani 1 1 d . .
B1 B 0.6428(2) 0.7318(2) 1.06561(18) 0.0140(3) Uani 1 1 d . .
O2 O 0.89104(15) 0.58670(15) 0.86838(12) 0.0202(3) Uani 1 1 d . .
C2 C 0.6237(2) 0.62042(19) 0.74160(16) 0.0147(3) Uani 1 1 d . .
C3 C 0.4478(2) 0.67786(19) 0.76801(15) 0.0135(3) Uani 1 1 d . .
C4 C 0.43212(19) 0.72503(18) 0.89484(15) 0.0117(3) Uani 1 1 d . .
C5 C 0.28620(19) 0.78731(18) 0.96298(15) 0.0123(3) Uani 1 1 d . .
H5A H 0.1696 0.8014 0.9292 0.015 Uiso 1 1 calc R U
C6 C 0.3025(2) 0.83352(18) 1.08692(15) 0.0130(3) Uani 1 1 d . .
C7 C 0.1492(2) 0.89930(19) 1.15559(16) 0.0163(3) Uani 1 1 d . .
H7A H 0.0324 0.9107 1.1228 0.020 Uiso 1 1 calc R U
C8 C 0.1671(2) 0.9476(2) 1.27080(17) 0.0198(4) Uani 1 1 d . .
H8A H 0.0629 0.9935 1.3160 0.024 Uiso 1 1 calc R U
C9 C 0.3379(2) 0.9290(2) 1.32099(17) 0.0199(4) Uani 1 1 d . .
H9A H 0.3501 0.9631 1.3997 0.024 Uiso 1 1 calc R U
C10 C 0.4890(2) 0.8609(2) 1.25564(16) 0.0174(3) Uani 1 1 d . .
H10A H 0.6045 0.8470 1.2910 0.021 Uiso 1 1 calc R U
C11 C 0.4753(2) 0.81189(18) 1.13833(15) 0.0136(3) Uani 1 1 d . .
C12 C 0.7121(2) 0.5603(2) 0.62406(17) 0.0196(4) Uani 1 1 d . .
H12A H 0.6166 0.5407 0.5724 0.023 Uiso 1 1 calc R U
H12B H 0.7871 0.4486 0.6585 0.023 Uiso 1 1 calc R U
C13 C 0.8322(2) 0.6886(2) 0.52885(17) 0.0203(4) Uani 1 1 d . .
H13A H 0.8864 0.6427 0.4540 0.030 Uiso 1 1 calc R U
H13B H 0.7584 0.7988 0.4927 0.030 Uiso 1 1 calc R U
H13C H 0.9290 0.7067 0.5788 0.030 Uiso 1 1 calc R U
C14 C 0.2894(2) 0.6979(2) 0.68534(17) 0.0190(3) Uani 1 1 d . .
H14A H 0.1794 0.7426 0.7312 0.028 Uiso 1 1 calc R U
H14B H 0.3122 0.7789 0.5961 0.028 Uiso 1 1 calc R U
H14C H 0.2726 0.5855 0.6745 0.028 Uiso 1 1 calc R U

loop_
_atom_site_aniso_label
_atom_site_aniso_U_11
_atom_site_aniso_U_22
_atom_site_aniso_U_33
_atom_site_aniso_U_23
_atom_site_aniso_U_13
_atom_site_aniso_U_12
O1 0.0123(5) 0.0232(6) 0.0242(6) -0.0079(5) -0.0040(4) 0.0000(4)
N1 0.0080(5) 0.0123(6) 0.0166(7) -0.0035(5) -0.0002(5) -0.0004(4)
C1 0.0120(7) 0.0093(6) 0.0175(7) -0.0010(5) 0.0031(5) -0.0015(5)
B1 0.0125(7) 0.0112(7) 0.0170(8) -0.0017(6) 0.0001(6) -0.0030(6)
O2 0.0106(5) 0.0191(6) 0.0265(7) -0.0025(5) 0.0015(4) 0.0026(4)
C2 0.0144(7) 0.0118(7) 0.0172(7) -0.0043(6) 0.0038(5) -0.0030(5)
C3 0.0138(7) 0.0111(6) 0.0149(7) -0.0024(5) 0.0008(5) -0.0027(5)
C4 0.0097(6) 0.0092(6) 0.0148(7) -0.0007(5) -0.0001(5) -0.0023(5)
C5 0.0111(6) 0.0117(6) 0.0137(7) -0.0030(5) -0.0007(5) -0.0013(5)
C6 0.0136(7) 0.0089(6) 0.0153(7) -0.0019(5) 0.0017(5) -0.0021(5)
C7 0.0159(7) 0.0118(7) 0.0190(8) -0.0024(6) 0.0019(6) -0.0002(5)
C8 0.0249(8) 0.0128(7) 0.0201(8) -0.0052(6) 0.0066(6) -0.0015(6)
C9 0.0306(9) 0.0142(7) 0.0150(8) -0.0043(6) 0.0027(6) -0.0051(6)
C10 0.0223(8) 0.0139(7) 0.0157(7) -0.0025(6) -0.0022(6) -0.0037(6)
C11 0.0155(7) 0.0102(7) 0.0142(7) -0.0015(5) -0.0008(5) -0.0029(5)
C12 0.0207(8) 0.0173(8) 0.0210(8) -0.0085(6) 0.0065(6) -0.0025(6)
C13 0.0202(8) 0.0229(8) 0.0165(8) -0.0046(6) 0.0017(6) -0.0030(6)
C14 0.0162(7) 0.0245(8) 0.0168(8) -0.0059(6) -0.0011(6) -0.0041(6)

loop_
_atom_type_symbol
_atom_type_description
_atom_type_scat_dispersion_real
_atom_type_scat_dispersion_imag
_atom_type_scat_source
C C 0.0033 0.0016 'International Tables Vol C Tables 4.2.6.8 and 6.1.1.4'
H H 0.0000 0.0000 'International Tables Vol C Tables 4.2.6.8 and 6.1.1.4'
N N 0.0061 0.0033 'International Tables Vol C Tables 4.2.6.8 and 6.1.1.4'
O O 0.0106 0.0060 'International Tables Vol C Tables 4.2.6.8 and 6.1.1.4'
B B 0.0013 0.0007 'International Tables Vol C Tables 4.2.6.8 and 6.1.1.4'

loop_
_geom_angle_atom_site_label_1
_geom_angle_atom_site_label_2
_geom_angle_atom_site_label_3
_geom_angle
B1 O1 H1A 109.5
C1 N1 C4 108.43(12)
C1 N1 B1 128.78(13)
C4 N1 B1 122.79(12)
O2 C1 N1 123.98(15)
O2 C1 C2 128.68(15)
N1 C1 C2 107.34(13)
O1 B1 N1 123.13(14)
O1 B1 C11 121.95(14)
N1 B1 C11 114.90(13)
C3 C2 C1 107.87(14)
C3 C2 C12 130.08(15)
C1 C2 C12 122.04(14)
C2 C3 C4 108.68(13)
C2 C3 C14 128.63(15)
C4 C3 C14 122.67(14)
C5 C4 N1 121.46(13)
C5 C4 C3 130.87(14)
N1 C4 C3 107.67(12)
C4 C5 C6 121.87(13)
C4 C5 H5A 119.1
C6 C5 H5A 119.1
C7 C6 C11 119.64(14)
C7 C6 C5 120.92(14)
C11 C6 C5 119.43(13)
C8 C7 C6 120.38(15)
C8 C7 H7A 119.8
C6 C7 H7A 119.8
C7 C8 C9 120.27(15)
C7 C8 H8A 119.9
C9 C8 H8A 119.9
C10 C9 C8 119.72(15)
C10 C9 H9A 120.1
C8 C9 H9A 120.1
C9 C10 C11 121.33(15)
C9 C10 H10A 119.3
C11 C10 H10A 119.3
C10 C11 C6 118.63(14)
C10 C11 B1 121.94(14)
C6 C11 B1 119.42(13)
C2 C12 C13 113.05(13)
C2 C12 H12A 109.0
C13 C12 H12A 109.0
C2 C12 H12B 109.0
C13 C12 H12B 109.0
H12A C12 H12B 107.8
C12 C13 H13A 109.5
C12 C13 H13B 109.5
H13A C13 H13B 109.5
C12 C13 H13C 109.5
H13A C13 H13C 109.5
H13B C13 H13C 109.5
C3 C14 H14A 109.5
C3 C14 H14B 109.5
H14A C14 H14B 109.5
C3 C14 H14C 109.5
H14A C14 H14C 109.5
H14B C14 H14C 109.5

loop_
_geom_bond_atom_site_label_1
_geom_bond_atom_site_label_2
_geom_bond_distance
O1 B1 1.3562(19)
O1 H1A 0.8400
N1 C1 1.4004(19)
N1 C4 1.4053(17)
N1 B1 1.445(2)
C1 O2 1.2259(18)
C1 C2 1.479(2)
B1 C11 1.550(2)
C2 C3 1.355(2)
C2 C12 1.495(2)
C3 C4 1.459(2)
C3 C14 1.494(2)
C4 C5 1.350(2)
C5 C6 1.458(2)
C5 H5A 0.9500
C6 C7 1.404(2)
C6 C11 1.414(2)
C7 C8 1.383(2)
C7 H7A 0.9500
C8 C9 1.397(2)
C8 H8A 0.9500
C9 C10 1.382(2)
C9 H9A 0.9500
C10 C11 1.401(2)
C10 H10A 0.9500
C12 C13 1.528(2)
C12 H12A 0.9900
C12 H12B 0.9900
C13 H13A 0.9800
C13 H13B 0.9800
C13 H13C 0.9800
C14 H14A 0.9800
C14 H14B 0.9800
C14 H14C 0.9800

loop_
_geom_hbond_atom_site_label_D
_geom_hbond_atom_site_label_H
_geom_hbond_atom_site_label_A
_geom_hbond_distance_DH
_geom_hbond_distance_HA
_geom_hbond_distance_DA
_geom_hbond_angle_DHA
_geom_hbond_site_symmetry_A
O1 H1A O2 0.84 2.24 2.9268(18) 139.2 .
O1 H1A O2 0.84 2.39 2.9556(16) 125.7 2_767

loop_
_geom_torsion_atom_site_label_1
_geom_torsion_atom_site_label_2
_geom_torsion_atom_site_label_3
_geom_torsion_atom_site_label_4
_geom_torsion
C4 N1 C1 O2 -179.13(14)
B1 N1 C1 O2 1.5(2)
C4 N1 C1 C2 1.29(15)
B1 N1 C1 C2 -178.08(13)
C1 N1 B1 O1 -3.9(2)
C4 N1 B1 O1 176.80(13)
C1 N1 B1 C11 177.84(13)
C4 N1 B1 C11 -1.5(2)
O2 C1 C2 C3 179.44(15)
N1 C1 C2 C3 -1.00(16)
O2 C1 C2 C12 -1.5(2)
N1 C1 C2 C12 178.04(13)
C1 C2 C3 C4 0.32(16)
C12 C2 C3 C4 -178.62(15)
C1 C2 C3 C14 178.85(14)
C12 C2 C3 C14 -0.1(3)
C1 N1 C4 C5 178.97(13)
B1 N1 C4 C5 -1.6(2)
C1 N1 C4 C3 -1.11(15)
B1 N1 C4 C3 178.31(13)
C2 C3 C4 C5 -179.62(15)
C14 C3 C4 C5 1.7(2)
C2 C3 C4 N1 0.47(16)
C14 C3 C4 N1 -178.16(12)
N1 C4 C5 C6 2.7(2)
C3 C4 C5 C6 -177.24(14)
C4 C5 C6 C7 179.51(14)
C4 C5 C6 C11 -0.4(2)
C11 C6 C7 C8 1.9(2)
C5 C6 C7 C8 -178.03(13)
C6 C7 C8 C9 -0.9(2)
C7 C8 C9 C10 -0.5(2)
C8 C9 C10 C11 0.9(2)
C9 C10 C11 C6 0.1(2)
C9 C10 C11 B1 -178.72(14)
C7 C6 C11 C10 -1.4(2)
C5 C6 C11 C10 178.47(13)
C7 C6 C11 B1 177.36(13)
C5 C6 C11 B1 -2.7(2)
O1 B1 C11 C10 4.0(2)
N1 B1 C11 C10 -177.69(13)
O1 B1 C11 C6 -174.73(13)
N1 B1 C11 C6 3.5(2)
C3 C2 C12 C13 107.86(19)
C1 C2 C12 C13 -70.95(19)
